data_4349873
loop_
_publ_author_name
'Bai, Dongjie'
'Wang, Yao'
'He, Minghui'
'Gao, Xiaoxia'
'He, Yabing'

_publ_section_title
;
 Structural diversities and gas adsorption properties of a family of
 rod-packing lanthanide--organic frameworks based on
 cyclotriphosphazene-functionalized hexacarboxylate derivatives
;
_journal_issue 9
_journal_name_full 'Inorganic Chemistry Frontiers'
_journal_page_first 2227
_journal_paper_doi 10.1039/C8QI00575C
_journal_volume 5
_journal_year 2018
_chemical_formula_sum 'C51 H43 Ho2 N4 O19 P3'
_chemical_formula_weight 1438.66
_space_group_crystal_system monoclinic
_space_group_IT_number 15
_space_group_name_Hall '-C 2yc'
_space_group_name_H-M_alt 'C 1 2/c 1'
_atom_sites_solution_hydrogens mixed
_audit_creation_method SHELXL-2014/7
_audit_update_record
;
2018-06-19 deposited with the CCDC.
2018-07-23 downloaded from the CCDC.
;
_cell_angle_alpha 90
_cell_angle_beta 114.783(5)
_cell_angle_gamma 90
_cell_formula_units_Z 8
_cell_length_a 54.516(6)
_cell_length_b 7.8411(8)
_cell_length_c 27.411(3)
_cell_measurement_reflns_used 103761
_cell_measurement_temperature 296(2)
_cell_measurement_theta_max 27
_cell_measurement_theta_min 1
_cell_volume 10638(2)
_computing_structure_refinement 'SHELXL-2014/7 (Sheldrick, 2014)'
_diffrn_ambient_temperature 296(2)
_diffrn_measured_fraction_theta_full 1.000
_diffrn_measured_fraction_theta_max 0.998
_diffrn_measurement_device_type 'Bruker SMART APEX II CCD area detector'
_diffrn_measurement_method 'omega scans'
_diffrn_radiation_type MoK\a
_diffrn_radiation_wavelength 0.71073
_diffrn_reflns_av_R_equivalents 0.0499
_diffrn_reflns_av_unetI/netI 0.0296
_diffrn_reflns_Laue_measured_fraction_full 1.000
_diffrn_reflns_Laue_measured_fraction_max 0.998
_diffrn_reflns_limit_h_max 70
_diffrn_reflns_limit_h_min -70
_diffrn_reflns_limit_k_max 10
_diffrn_reflns_limit_k_min -10
_diffrn_reflns_limit_l_max 35
_diffrn_reflns_limit_l_min -35
_diffrn_reflns_number 103761
_diffrn_reflns_point_group_measured_fraction_full 1.000
_diffrn_reflns_point_group_measured_fraction_max 0.998
_diffrn_reflns_theta_full 25.242
_diffrn_reflns_theta_max 27.614
_diffrn_reflns_theta_min 1.492
_diffrn_source 'fine-focus sealed tube'
_exptl_absorpt_coefficient_mu 3.124
_exptl_absorpt_correction_T_max 0.732
_exptl_absorpt_correction_T_min 0.576
_exptl_absorpt_correction_type empirical
_exptl_crystal_colour colourless
_exptl_crystal_density_diffrn 1.797
_exptl_crystal_description block
_exptl_crystal_F_000 5664
_exptl_crystal_size_max 0.200
_exptl_crystal_size_mid 0.150
_exptl_crystal_size_min 0.100
_refine_diff_density_max 1.296
_refine_diff_density_min -1.142
_refine_diff_density_rms 0.278
_refine_ls_extinction_method none
_refine_ls_goodness_of_fit_ref 1.010
_refine_ls_hydrogen_treatment constr
_refine_ls_matrix_type full
_refine_ls_number_parameters 725
_refine_ls_number_reflns 12331
_refine_ls_number_restraints 318
_refine_ls_restrained_S_all 1.009
_refine_ls_R_factor_all 0.0297
_refine_ls_R_factor_gt 0.0251
_refine_ls_shift/su_max 0.008
_refine_ls_shift/su_mean 0.000
_refine_ls_structure_factor_coef Fsqd
_refine_ls_weighting_details 'w=1/[\s^2^(Fo^2^)+(0.0720P)^2^] where P=(Fo^2^+2Fc^2^)/3'
_refine_ls_weighting_scheme calc
_refine_ls_wR_factor_gt 0.0842
_refine_ls_wR_factor_ref 0.0943
_reflns_Friedel_coverage 0.000
_reflns_number_gt 11278
_reflns_number_total 12331
_reflns_threshold_expression 'I > 2\s(I)'
_cod_data_source_file c8qi00575c2.cif
_cod_data_source_block zjnu-66
_cod_original_sg_symbol_H-M 'C 2/c'
_cod_database_code 4349873
_shelx_shelxl_version_number 2014/7
_shelx_space_group_comment
;
The symmetry employed for this shelxl refinement is uniquely defined
by the following loop, which should always be used as a source of
symmetry information in preference to the above space-group names.
They are only intended as comments.
;
_shelx_estimated_absorpt_t_min 0.574
_shelx_estimated_absorpt_t_max 0.745

loop_
_space_group_symop_operation_xyz
'x, y, z'
'-x, y, -z+1/2'
'x+1/2, y+1/2, z'
'-x+1/2, y+1/2, -z+1/2'
'-x, -y, -z'
'x, -y, z-1/2'
'-x+1/2, -y+1/2, -z'
'x+1/2, -y+1/2, z-1/2'

loop_
_atom_site_label
_atom_site_type_symbol
_atom_site_fract_x
_atom_site_fract_y
_atom_site_fract_z
_atom_site_U_iso_or_equiv
_atom_site_adp_type
_atom_site_occupancy
_atom_site_site_symmetry_order
_atom_site_calc_flag
_atom_site_refinement_flags_posn
_atom_site_refinement_flags_adp
_atom_site_refinement_flags_occupancy
_atom_site_disorder_assembly
_atom_site_disorder_group
Ho1 Ho 0.75943(2) 0.61010(2) 0.26829(2) 0.01507(5) Uani 1 1 d . . . . .
Ho2 Ho 0.50787(2) 0.23761(2) 0.52464(2) 0.01383(5) Uani 1 1 d . . . . .
P1 P 0.62077(2) -0.11438(9) 0.37119(3) 0.01556(16) Uani 1 1 d . . . . .
P2 P 0.65735(2) 0.12175(10) 0.43681(3) 0.01732(16) Uani 1 1 d . . . . .
P3 P 0.61609(2) 0.22885(10) 0.34196(3) 0.01691(16) Uani 1 1 d . . . . .
O1 O 0.62520(4) -0.2611(2) 0.33551(9) 0.0194(5) Uani 1 1 d . . . . .
O2 O 0.60174(5) -0.2278(3) 0.38859(9) 0.0215(5) Uani 1 1 d . . . . .
O3 O 0.65522(5) 0.1481(3) 0.49218(8) 0.0214(5) Uani 1 1 d . . . . .
O4 O 0.68906(4) 0.1418(3) 0.45715(9) 0.0237(5) Uani 1 1 d . . . . .
O5 O 0.59280(5) 0.3612(3) 0.33245(10) 0.0254(5) Uani 1 1 d . . . . .
O6 O 0.62288(4) 0.2805(3) 0.29294(9) 0.0197(4) Uani 1 1 d . . . . .
O7 O 0.51846(4) 0.0007(3) 0.47942(9) 0.0184(4) Uani 1 1 d . . . . .
O8 O 0.55348(5) 0.1249(3) 0.54222(10) 0.0277(5) Uani 1 1 d . . . . .
O9 O 0.70675(4) -0.0498(3) 0.23285(9) 0.0217(5) Uani 1 1 d . . . . .
O10 O 0.71683(4) -0.3235(3) 0.25408(9) 0.0221(5) Uani 1 1 d . . . . .
O11 O 0.70339(5) 0.7535(3) 0.66449(11) 0.0292(6) Uani 1 1 d . . . . .
O12 O 0.73675(4) 0.5674(3) 0.69448(9) 0.0242(5) Uani 1 1 d . . . . .
O13 O 0.74054(5) 0.3075(3) 0.29278(9) 0.0302(5) Uani 1 1 d . . . . .
O14 O 0.75798(5) 0.5201(3) 0.34834(10) 0.0287(5) Uani 1 1 d . . . . .
O15 O 0.51704(6) 0.6247(3) 0.43626(14) 0.0434(8) Uani 1 1 d . . . . .
O16 O 0.51835(6) 0.3584(3) 0.46051(13) 0.0453(8) Uani 1 1 d . . . . .
O17 O 0.53356(6) 0.2780(3) 0.04981(11) 0.0406(7) Uani 1 1 d . . . . .
O18 O 0.53717(5) 0.5518(3) 0.07163(10) 0.0310(6) Uani 1 1 d . . . . .
O19 O 0.52412(5) 0.1309(3) 0.61469(10) 0.0303(6) Uani 1 1 d . . . . .
N1 N 0.60410(5) 0.0408(3) 0.33520(11) 0.0190(5) Uani 1 1 d . . . . .
N2 N 0.64246(6) 0.2672(3) 0.39460(11) 0.0214(6) Uani 1 1 d . . . . .
N3 N 0.64836(5) -0.0687(3) 0.41952(11) 0.0197(5) Uani 1 1 d . . . . .
N4 N 0.54200(7) 0.2019(5) 0.70263(14) 0.0510(10) Uani 1 1 d . . . . .
C1 C 0.64409(6) -0.2405(4) 0.31383(13) 0.0184(6) Uani 1 1 d . U . . .
C2 C 0.66683(7) -0.3414(4) 0.33316(14) 0.0241(7) Uani 1 1 d . U . . .
H2A H 0.6700 -0.4186 0.3609 0.029 Uiso 1 1 calc R U . . .
C3 C 0.68474(7) -0.3244(4) 0.31014(14) 0.0259(7) Uani 1 1 d . U . . .
H3A H 0.6999 -0.3943 0.3219 0.031 Uiso 1 1 calc R U . . .
C4 C 0.68090(6) -0.2059(4) 0.26970(12) 0.0170(6) Uani 1 1 d . U . . .
C5 C 0.65755(6) -0.1047(4) 0.24963(13) 0.0198(6) Uani 1 1 d . U . . .
C6 C 0.65101(8) 0.0229(5) 0.20472(17) 0.0390(10) Uani 1 1 d . U . . .
H6A H 0.6653 0.0246 0.1931 0.059 Uiso 1 1 calc R U . . .
H6B H 0.6344 -0.0087 0.1752 0.059 Uiso 1 1 calc R U . . .
H6C H 0.6491 0.1342 0.2173 0.059 Uiso 1 1 calc R U . . .
C7 C 0.63900(6) -0.1264(4) 0.27237(13) 0.0203(6) Uani 1 1 d . U . . .
H7A H 0.6231 -0.0632 0.2594 0.024 Uiso 1 1 calc R U . . .
C8 C 0.70290(6) -0.1918(4) 0.25095(12) 0.0167(6) Uani 1 1 d . U . . .
C9 C 0.58809(6) -0.1542(4) 0.41732(13) 0.0195(6) Uani 1 1 d . U . . .
C10 C 0.56117(7) -0.1198(4) 0.39006(14) 0.0270(7) Uani 1 1 d . U . . .
H10A H 0.5523 -0.1357 0.3531 0.032 Uiso 1 1 calc R U . . .
C11 C 0.54751(7) -0.0604(4) 0.41947(14) 0.0249(7) Uani 1 1 d . U . . .
H11A H 0.5291 -0.0369 0.4019 0.030 Uiso 1 1 calc R U . . .
C12 C 0.56074(6) -0.0354(4) 0.47461(13) 0.0200(6) Uani 1 1 d . U . . .
C13 C 0.58840(7) -0.0697(5) 0.50195(14) 0.0269(7) Uani 1 1 d . U . . .
C14 C 0.60392(9) -0.0495(7) 0.56196(16) 0.0549(13) Uani 1 1 d . U . . .
H14A H 0.5921 -0.0064 0.5770 0.082 Uiso 1 1 calc R U . . .
H14B H 0.6110 -0.1582 0.5777 0.082 Uiso 1 1 calc R U . . .
H14C H 0.6186 0.0288 0.5693 0.082 Uiso 1 1 calc R U . . .
C15 C 0.60163(7) -0.1309(4) 0.47177(14) 0.0277(7) Uani 1 1 d . U . . .
H15A H 0.6199 -0.1564 0.4888 0.033 Uiso 1 1 calc R U . . .
C16 C 0.54417(6) 0.0322(4) 0.50187(13) 0.0185(6) Uani 1 1 d . U . . .
C17 C 0.66949(7) 0.2689(4) 0.53185(13) 0.0199(6) Uani 1 1 d . U . . .
C18 C 0.68347(7) 0.2074(4) 0.58323(14) 0.0249(7) Uani 1 1 d . U . . .
H18A H 0.6834 0.0918 0.5907 0.030 Uiso 1 1 calc R U . . .
C19 C 0.69769(7) 0.3232(4) 0.62368(13) 0.0245(7) Uani 1 1 d . U . . .
H19A H 0.7076 0.2832 0.6584 0.029 Uiso 1 1 calc R U . . .
C20 C 0.69748(6) 0.4951(4) 0.61365(13) 0.0196(6) Uani 1 1 d . U . . .
C21 C 0.68288(7) 0.5581(4) 0.56149(14) 0.0272(7) Uani 1 1 d . U . . .
C22 C 0.68097(10) 0.7449(5) 0.54794(17) 0.0453(12) Uani 1 1 d . U . . .
H22A H 0.6701 0.7599 0.5102 0.068 Uiso 1 1 calc R U . . .
H22B H 0.6729 0.8045 0.5681 0.068 Uiso 1 1 calc R U . . .
H22C H 0.6987 0.7894 0.5569 0.068 Uiso 1 1 calc R U . . .
C23 C 0.66895(7) 0.4408(4) 0.52040(14) 0.0278(7) Uani 1 1 d . U . . .
H23A H 0.6593 0.4791 0.4854 0.033 Uiso 1 1 calc R U . . .
C24 C 0.71289(7) 0.6119(4) 0.65954(13) 0.0202(6) Uani 1 1 d . U . . .
C25 C 0.70216(6) 0.1987(4) 0.42619(13) 0.0213(6) Uani 1 1 d . U . . .
C26 C 0.71938(7) 0.3347(4) 0.44589(13) 0.0246(7) Uani 1 1 d . U . . .
H26A H 0.7213 0.3854 0.4780 0.029 Uiso 1 1 calc R U . . .
C27 C 0.73409(7) 0.3984(4) 0.41866(14) 0.0231(7) Uani 1 1 d . U . . .
C28 C 0.75273(10) 0.5489(6) 0.44374(18) 0.0488(12) Uani 1 1 d . U . . .
H28A H 0.7616 0.5806 0.4214 0.073 Uiso 1 1 calc R U . . .
H28B H 0.7423 0.6436 0.4469 0.073 Uiso 1 1 calc R U . . .
H28C H 0.7660 0.5175 0.4787 0.073 Uiso 1 1 calc R U . . .
C29 C 0.73053(6) 0.3209(4) 0.37014(13) 0.0206(6) Uani 1 1 d . U . . .
C30 C 0.71335(8) 0.1820(5) 0.35125(15) 0.0328(8) Uani 1 1 d . U . . .
H30A H 0.7115 0.1294 0.3195 0.039 Uiso 1 1 calc R U . . .
C31 C 0.69876(8) 0.1192(5) 0.37894(16) 0.0357(9) Uani 1 1 d . U . . .
H31A H 0.6871 0.0267 0.3659 0.043 Uiso 1 1 calc R U . . .
C32 C 0.74408(7) 0.3850(4) 0.33620(13) 0.0229(7) Uani 1 1 d . U . . .
C33 C 0.57664(7) 0.3709(4) 0.36114(14) 0.0214(7) Uani 1 1 d . U . . .
C34 C 0.58750(8) 0.3961(5) 0.41493(16) 0.0368(9) Uani 1 1 d . U . . .
H34A H 0.6061 0.3948 0.4349 0.044 Uiso 1 1 calc R U . . .
C35 C 0.57011(8) 0.4241(6) 0.43973(16) 0.0386(9) Uani 1 1 d . U . . .
H35A H 0.5775 0.4377 0.4780 0.046 Uiso 0.5 1 d R U P A .
C36 C 0.5834(2) 0.447(2) 0.4982(5) 0.092(3) Uani 0.5 1 d . U P A 1
H36A H 0.6026 0.4360 0.5102 0.137 Uiso 0.5 1 calc R U P A 1
H36B H 0.5792 0.5577 0.5074 0.137 Uiso 0.5 1 calc R U P A 1
H36C H 0.5771 0.3610 0.5152 0.137 Uiso 0.5 1 calc R U P A 1
C36A C 0.5022(2) 0.431(2) 0.3209(5) 0.092(3) Uani 0.5 1 d . U P B 2
H36D H 0.4985 0.4056 0.2842 0.137 Uiso 0.5 1 calc R U P B 2
H36E H 0.4917 0.3568 0.3327 0.137 Uiso 0.5 1 calc R U P B 2
H36F H 0.4974 0.5474 0.3236 0.137 Uiso 0.5 1 calc R U P B 2
C37 C 0.54278(6) 0.4321(4) 0.41066(13) 0.0195(6) Uani 1 1 d . U . . .
C38 C 0.53201(8) 0.4043(6) 0.35586(17) 0.0463(11) Uani 1 1 d . U . . .
H38A H 0.5128 0.4078 0.3349 0.056 Uiso 0.5 1 d R U P B .
C39 C 0.54926(8) 0.3702(6) 0.33127(17) 0.0432(10) Uani 1 1 d . U . . .
H39A H 0.5422 0.3470 0.2947 0.052 Uiso 1 1 calc R U . . .
C40 C 0.52481(6) 0.4757(4) 0.43820(13) 0.0198(6) Uani 1 1 d . U . . .
C41 C 0.60350(6) 0.3005(4) 0.23975(12) 0.0174(6) Uani 1 1 d . U . . .
C42 C 0.60929(7) 0.4224(4) 0.21007(13) 0.0249(7) Uani 1 1 d . U . . .
H42A H 0.6254 0.4829 0.2254 0.030 Uiso 1 1 calc R U . . .
C43 C 0.59121(7) 0.4565(4) 0.15705(14) 0.0280(7) Uani 1 1 d . U . . .
C44 C 0.59894(9) 0.5876(7) 0.1260(2) 0.0672(17) Uani 1 1 d . U . . .
H44A H 0.5848 0.5979 0.0905 0.101 Uiso 1 1 calc R U . . .
H44B H 0.6017 0.6956 0.1440 0.101 Uiso 1 1 calc R U . . .
H44C H 0.6153 0.5530 0.1238 0.101 Uiso 1 1 calc R U . . .
C45 C 0.56710(6) 0.3612(4) 0.13483(13) 0.0206(6) Uani 1 1 d . U . . .
C46 C 0.56277(8) 0.2335(4) 0.16526(15) 0.0313(9) Uani 1 1 d . U . . .
H46A H 0.5473 0.1664 0.1498 0.038 Uiso 1 1 calc R U . . .
C47 C 0.58058(7) 0.2031(5) 0.21761(14) 0.0309(8) Uani 1 1 d . U . . .
H47A H 0.5771 0.1180 0.2376 0.037 Uiso 1 1 calc R U . . .
C48 C 0.54437(6) 0.3993(4) 0.08052(13) 0.0213(7) Uani 1 1 d . U . . .
C49 C 0.54075(8) 0.2019(6) 0.65437(16) 0.0427(10) Uani 1 1 d . U . . .
H49A H 0.5541 0.2634 0.6494 0.051 Uiso 1 1 calc R U . . .
C50 C 0.56177(14) 0.2926(8) 0.7469(2) 0.097(2) Uani 1 1 d . U . . .
H50A H 0.5587 0.2736 0.7784 0.145 Uiso 1 1 calc R U . . .
H50B H 0.5795 0.2528 0.7531 0.145 Uiso 1 1 calc R U . . .
H50C H 0.5604 0.4123 0.7388 0.145 Uiso 1 1 calc R U . . .
C51 C 0.5187(3) 0.204(2) 0.7083(5) 0.099(5) Uani 0.5 1 d . U P C 1
H51A H 0.5226 0.2035 0.7458 0.149 Uiso 0.5 1 calc R U P C 1
H51B H 0.5087 0.3044 0.6917 0.149 Uiso 0.5 1 calc R U P C 1
H51C H 0.5083 0.1045 0.6914 0.149 Uiso 0.5 1 calc R U P C 1
C51A C 0.5257(2) 0.0575(13) 0.7166(4) 0.048(2) Uani 0.5 1 d . U P C 2
H51D H 0.5281 0.0702 0.7532 0.072 Uiso 0.5 1 calc R U P C 2
H51E H 0.5068 0.0670 0.6931 0.072 Uiso 0.5 1 calc R U P C 2
H51F H 0.5322 -0.0524 0.7121 0.072 Uiso 0.5 1 calc R U P C 2

loop_
_atom_site_aniso_label
_atom_site_aniso_U_11
_atom_site_aniso_U_22
_atom_site_aniso_U_33
_atom_site_aniso_U_23
_atom_site_aniso_U_13
_atom_site_aniso_U_12
Ho1 0.01344(8) 0.01971(9) 0.01311(9) -0.00127(5) 0.00659(6) 0.00024(5)
Ho2 0.01582(9) 0.01351(8) 0.01362(9) -0.00212(5) 0.00762(7) -0.00080(5)
P1 0.0160(4) 0.0184(4) 0.0146(4) -0.0012(3) 0.0088(3) 0.0003(3)
P2 0.0192(4) 0.0206(4) 0.0122(4) -0.0003(3) 0.0065(3) -0.0014(3)
P3 0.0168(4) 0.0204(4) 0.0149(4) 0.0021(3) 0.0080(3) 0.0026(3)
O1 0.0193(11) 0.0220(11) 0.0230(12) -0.0071(8) 0.0147(10) -0.0045(8)
O2 0.0252(12) 0.0193(10) 0.0288(13) -0.0033(9) 0.0200(11) -0.0013(8)
O3 0.0264(12) 0.0281(12) 0.0100(10) -0.0040(9) 0.0080(9) -0.0076(9)
O4 0.0190(11) 0.0346(12) 0.0155(11) 0.0032(9) 0.0054(9) -0.0037(9)
O5 0.0296(13) 0.0268(12) 0.0292(13) 0.0094(10) 0.0214(11) 0.0102(10)
O6 0.0146(11) 0.0318(12) 0.0119(11) 0.0047(9) 0.0047(9) 0.0020(9)
O7 0.0175(11) 0.0164(10) 0.0254(12) -0.0031(8) 0.0130(10) -0.0015(8)
O8 0.0220(12) 0.0326(13) 0.0277(13) -0.0134(10) 0.0097(11) 0.0002(9)
O9 0.0166(11) 0.0247(11) 0.0251(12) 0.0042(9) 0.0099(10) -0.0037(9)
O10 0.0180(11) 0.0249(11) 0.0264(12) 0.0011(10) 0.0124(10) 0.0042(9)
O11 0.0279(14) 0.0208(12) 0.0311(15) -0.0072(9) 0.0048(12) -0.0028(9)
O12 0.0172(11) 0.0347(12) 0.0170(12) 0.0029(10) 0.0035(9) -0.0003(10)
O13 0.0332(14) 0.0408(14) 0.0202(12) -0.0002(11) 0.0147(11) 0.0087(11)
O14 0.0305(13) 0.0347(13) 0.0230(13) 0.0072(10) 0.0133(11) -0.0032(10)
O15 0.0596(19) 0.0205(12) 0.077(2) 0.0006(13) 0.0550(18) 0.0073(12)
O16 0.065(2) 0.0373(15) 0.0587(19) 0.0234(14) 0.0501(18) 0.0140(14)
O17 0.0325(15) 0.0412(15) 0.0278(15) -0.0122(12) -0.0071(12) 0.0139(12)
O18 0.0238(13) 0.0221(12) 0.0356(15) 0.0107(11) 0.0011(11) 0.0026(10)
O19 0.0387(15) 0.0261(12) 0.0209(13) 0.0038(10) 0.0074(12) 0.0020(10)
N1 0.0159(13) 0.0234(13) 0.0164(13) 0.0015(10) 0.0054(11) 0.0008(10)
N2 0.0265(15) 0.0188(13) 0.0159(14) 0.0017(10) 0.0058(12) -0.0001(10)
N3 0.0216(14) 0.0195(12) 0.0166(13) 0.0005(10) 0.0066(11) 0.0015(10)
N4 0.040(2) 0.077(3) 0.0272(19) -0.0155(18) 0.0056(17) 0.0063(19)
C1 0.0195(16) 0.0207(15) 0.0202(16) -0.0061(11) 0.0136(14) -0.0023(11)
C2 0.0280(17) 0.0231(16) 0.0256(17) 0.0081(13) 0.0157(15) 0.0048(13)
C3 0.0239(17) 0.0284(17) 0.0310(19) 0.0120(14) 0.0171(15) 0.0101(13)
C4 0.0178(15) 0.0185(14) 0.0175(15) -0.0018(12) 0.0102(13) -0.0009(11)
C5 0.0183(15) 0.0242(15) 0.0188(16) 0.0009(12) 0.0094(13) 0.0023(11)
C6 0.033(2) 0.050(2) 0.039(2) 0.0245(18) 0.0205(18) 0.0203(17)
C7 0.0168(15) 0.0250(15) 0.0194(16) 0.0021(12) 0.0079(13) 0.0048(11)
C8 0.0132(14) 0.0214(14) 0.0135(14) -0.0011(11) 0.0036(12) -0.0005(11)
C9 0.0219(16) 0.0213(15) 0.0224(16) -0.0008(12) 0.0161(14) -0.0002(12)
C10 0.0255(18) 0.0411(19) 0.0172(16) -0.0026(14) 0.0117(14) -0.0006(14)
C11 0.0189(16) 0.0331(17) 0.0246(17) 0.0026(14) 0.0111(14) 0.0032(13)
C12 0.0206(16) 0.0206(15) 0.0226(16) -0.0014(12) 0.0130(13) 0.0001(11)
C13 0.0209(17) 0.0370(18) 0.0250(18) -0.0059(15) 0.0117(14) 0.0011(14)
C14 0.028(2) 0.105(4) 0.026(2) -0.013(2) 0.0053(18) 0.022(2)
C15 0.0196(16) 0.0395(19) 0.0260(18) -0.0010(14) 0.0115(15) 0.0058(13)
C16 0.0211(15) 0.0148(14) 0.0240(16) 0.0028(12) 0.0137(13) 0.0012(11)
C17 0.0223(16) 0.0208(15) 0.0176(16) -0.0024(12) 0.0094(14) -0.0054(12)
C18 0.0326(18) 0.0159(14) 0.0220(17) 0.0005(13) 0.0073(15) -0.0014(13)
C19 0.0292(17) 0.0250(16) 0.0135(15) 0.0003(13) 0.0032(14) 0.0011(13)
C20 0.0182(15) 0.0226(15) 0.0152(16) -0.0024(12) 0.0043(12) -0.0010(12)
C21 0.0283(18) 0.0247(17) 0.0209(17) 0.0015(13) 0.0026(14) -0.0017(13)
C22 0.059(3) 0.0259(19) 0.026(2) 0.0057(15) -0.007(2) -0.0079(17)
C23 0.0278(18) 0.0300(17) 0.0159(16) 0.0017(14) -0.0005(14) -0.0031(14)
C24 0.0215(16) 0.0233(16) 0.0159(15) 0.0015(12) 0.0080(13) -0.0052(12)
C25 0.0186(15) 0.0277(16) 0.0187(16) 0.0034(13) 0.0089(13) 0.0007(12)
C26 0.0282(17) 0.0306(17) 0.0159(15) -0.0051(13) 0.0102(14) -0.0041(14)
C27 0.0203(16) 0.0268(16) 0.0222(17) -0.0022(13) 0.0090(14) -0.0054(12)
C28 0.067(3) 0.048(2) 0.040(2) -0.017(2) 0.031(2) -0.031(2)
C29 0.0185(15) 0.0246(15) 0.0195(16) 0.0009(13) 0.0086(13) 0.0015(12)
C30 0.041(2) 0.0365(19) 0.0288(19) -0.0127(16) 0.0227(17) -0.0096(16)
C31 0.043(2) 0.035(2) 0.035(2) -0.0162(16) 0.0218(18) -0.0184(16)
C32 0.0221(16) 0.0319(17) 0.0156(16) 0.0075(12) 0.0089(14) 0.0090(13)
C33 0.0256(17) 0.0168(14) 0.0271(17) 0.0034(12) 0.0164(15) 0.0062(12)
C34 0.0229(18) 0.061(3) 0.0254(19) -0.0019(17) 0.0095(16) 0.0101(16)
C35 0.030(2) 0.066(3) 0.0213(18) -0.0002(18) 0.0119(16) 0.0092(18)
C36 0.041(4) 0.181(8) 0.052(5) -0.037(5) 0.018(4) 0.010(5)
C36A 0.041(4) 0.181(8) 0.052(5) -0.037(5) 0.018(4) 0.010(5)
C37 0.0247(16) 0.0153(13) 0.0230(16) 0.0006(12) 0.0146(14) 0.0026(12)
C38 0.0229(19) 0.090(3) 0.028(2) -0.018(2) 0.0128(17) 0.0016(19)
C39 0.032(2) 0.075(3) 0.027(2) -0.0146(19) 0.0164(18) 0.0026(19)
C40 0.0191(15) 0.0240(15) 0.0181(16) -0.0012(12) 0.0095(13) -0.0019(12)
C41 0.0159(14) 0.0210(14) 0.0120(14) 0.0024(11) 0.0026(12) 0.0025(11)
C42 0.0189(16) 0.0283(16) 0.0225(17) 0.0051(14) 0.0038(13) -0.0050(13)
C43 0.0249(17) 0.0324(18) 0.0238(18) 0.0106(14) 0.0074(14) -0.0004(14)
C44 0.036(2) 0.086(3) 0.059(3) 0.050(3) -0.001(2) -0.019(2)
C45 0.0217(16) 0.0194(14) 0.0160(15) 0.0029(12) 0.0033(13) 0.0047(12)
C46 0.0284(19) 0.0214(16) 0.0269(19) 0.0041(13) -0.0053(15) -0.0107(13)
C47 0.0307(19) 0.0273(17) 0.0258(19) 0.0106(14) 0.0031(15) -0.0098(14)
C48 0.0194(16) 0.0257(16) 0.0166(16) 0.0028(12) 0.0054(13) 0.0049(12)
C49 0.035(2) 0.048(2) 0.031(2) 0.0184(18) -0.0004(18) -0.0086(18)
C50 0.128(6) 0.070(4) 0.035(3) -0.006(3) -0.023(3) -0.008(4)
C51 0.068(8) 0.173(12) 0.069(8) -0.048(9) 0.041(7) -0.040(9)
C51A 0.058(6) 0.056(5) 0.041(5) 0.008(4) 0.032(4) -0.004(5)

loop_
_atom_type_symbol
_atom_type_description
_atom_type_scat_dispersion_real
_atom_type_scat_dispersion_imag
_atom_type_scat_source
C C 0.0033 0.0016 'International Tables Vol C Tables 4.2.6.8 and 6.1.1.4'
H H 0.0000 0.0000 'International Tables Vol C Tables 4.2.6.8 and 6.1.1.4'
N N 0.0061 0.0033 'International Tables Vol C Tables 4.2.6.8 and 6.1.1.4'
O O 0.0106 0.0060 'International Tables Vol C Tables 4.2.6.8 and 6.1.1.4'
P P 0.1023 0.0942 'International Tables Vol C Tables 4.2.6.8 and 6.1.1.4'
Ho Ho -0.2175 4.6783 'International Tables Vol C Tables 4.2.6.8 and 6.1.1.4'

loop_
_geom_angle_atom_site_label_1
_geom_angle_atom_site_label_2
_geom_angle_atom_site_label_3
_geom_angle
_geom_angle_site_symmetry_1
_geom_angle_site_symmetry_3
O9 Ho1 O10 157.38(8) 4_655 1_565
O9 Ho1 O13 96.65(9) 4_655 4_655
O10 Ho1 O13 91.95(8) 1_565 4_655
O9 Ho1 O12 78.14(8) 4_655 6_565
O10 Ho1 O12 81.64(8) 1_565 6_565
O13 Ho1 O12 86.08(9) 4_655 6_565
O9 Ho1 O14 101.30(8) 4_655 .
O10 Ho1 O14 78.10(8) 1_565 .
O13 Ho1 O14 154.77(9) 4_655 .
O12 Ho1 O14 114.78(8) 6_565 .
O9 Ho1 O11 79.70(8) 4_655 7_666
O10 Ho1 O11 121.30(9) 1_565 7_666
O13 Ho1 O11 90.05(9) 4_655 7_666
O12 Ho1 O11 156.89(9) 6_565 7_666
O14 Ho1 O11 76.04(9) . 7_666
O9 Ho1 O12 126.53(7) 4_655 7_666
O10 Ho1 O12 76.08(7) 1_565 7_666
O13 Ho1 O12 67.56(8) 4_655 7_666
O12 Ho1 O12 144.42(6) 6_565 7_666
O14 Ho1 O12 87.46(8) . 7_666
O11 Ho1 O12 51.17(7) 7_666 7_666
O9 Ho1 O13 85.19(8) 4_655 .
O10 Ho1 O13 77.24(7) 1_565 .
O13 Ho1 O13 150.62(4) 4_655 .
O12 Ho1 O13 65.52(8) 6_565 .
O14 Ho1 O13 49.73(8) . .
O11 Ho1 O13 118.99(8) 7_666 .
O12 Ho1 O13 133.28(7) 7_666 .
O9 Ho1 C24 103.52(9) 4_655 7_666
O10 Ho1 C24 98.53(9) 1_565 7_666
O13 Ho1 C24 80.24(9) 4_655 7_666
O12 Ho1 C24 166.32(8) 6_565 7_666
O14 Ho1 C24 78.44(8) . 7_666
O11 Ho1 C24 24.90(8) 7_666 7_666
O12 Ho1 C24 26.47(8) 7_666 7_666
O13 Ho1 C24 127.99(8) . 7_666
O9 Ho1 C32 97.33(8) 4_655 .
O10 Ho1 C32 72.56(8) 1_565 .
O13 Ho1 C32 164.45(9) 4_655 .
O12 Ho1 C32 90.17(9) 6_565 .
O14 Ho1 C32 24.61(9) . .
O11 Ho1 C32 99.11(9) 7_666 .
O12 Ho1 C32 108.74(8) 7_666 .
O13 Ho1 C32 25.67(8) . .
C24 Ho1 C32 102.98(9) 7_666 .
O16 Ho2 O18 77.95(11) . 6_566
O16 Ho2 O15 123.35(10) . 5_666
O18 Ho2 O15 79.01(10) 6_566 5_666
O16 Ho2 O7 130.35(10) . 5_656
O18 Ho2 O7 151.43(9) 6_566 5_656
O15 Ho2 O7 85.82(8) 5_666 5_656
O16 Ho2 O17 74.53(11) . 2_655
O18 Ho2 O17 125.73(9) 6_566 2_655
O15 Ho2 O17 78.60(12) 5_666 2_655
O7 Ho2 O17 73.59(8) 5_656 2_655
O16 Ho2 O19 146.98(11) . .
O18 Ho2 O19 78.60(9) 6_566 .
O15 Ho2 O19 73.85(10) 5_666 .
O7 Ho2 O19 73.96(8) 5_656 .
O17 Ho2 O19 138.47(10) 2_655 .
O16 Ho2 O7 74.56(8) . .
O18 Ho2 O7 125.46(8) 6_566 .
O15 Ho2 O7 154.26(8) 5_666 .
O7 Ho2 O7 68.68(8) 5_656 .
O17 Ho2 O7 90.44(9) 2_655 .
O19 Ho2 O7 101.17(8) . .
O16 Ho2 O8 75.08(9) . .
O18 Ho2 O8 75.01(8) 6_566 .
O15 Ho2 O8 143.80(10) 5_666 .
O7 Ho2 O8 105.67(7) 5_656 .
O17 Ho2 O8 137.40(10) 2_655 .
O19 Ho2 O8 76.62(9) . .
O7 Ho2 O8 52.86(7) . .
O16 Ho2 C16 68.83(9) . .
O18 Ho2 C16 98.52(9) 6_566 .
O15 Ho2 C16 166.01(10) 5_666 .
O7 Ho2 C16 90.38(8) 5_656 .
O17 Ho2 C16 113.21(11) 2_655 .
O19 Ho2 C16 92.16(9) . .
O7 Ho2 C16 27.36(8) . .
O8 Ho2 C16 26.12(8) . .
O16 Ho2 Ho2 102.64(8) . 5_656
O18 Ho2 Ho2 151.54(6) 6_566 5_656
O15 Ho2 Ho2 120.93(6) 5_666 5_656
O7 Ho2 Ho2 35.18(5) 5_656 5_656
O17 Ho2 Ho2 80.64(7) 2_655 5_656
O19 Ho2 Ho2 87.49(6) . 5_656
O7 Ho2 Ho2 33.49(5) . 5_656
O8 Ho2 Ho2 77.68(5) . 5_656
C16 Ho2 Ho2 56.95(6) . 5_656
N3 P1 O2 112.95(14) . .
N3 P1 N1 116.38(15) . .
O2 P1 N1 109.89(13) . .
N3 P1 O1 110.12(13) . .
O2 P1 O1 93.82(11) . .
N1 P1 O1 111.48(13) . .
N3 P2 N2 117.47(14) . .
N3 P2 O4 110.76(13) . .
N2 P2 O4 109.55(14) . .
N3 P2 O3 105.79(13) . .
N2 P2 O3 112.65(14) . .
O4 P2 O3 99.05(12) . .
O5 P3 N2 112.79(14) . .
O5 P3 O6 98.60(12) . .
N2 P3 O6 106.15(14) . .
O5 P3 N1 109.14(13) . .
N2 P3 N1 117.01(14) . .
O6 P3 N1 111.58(13) . .
C1 O1 P1 120.40(18) . .
C9 O2 P1 120.19(19) . .
C17 O3 P2 126.13(19) . .
C25 O4 P2 125.4(2) . .
C33 O5 P3 126.4(2) . .
C41 O6 P3 124.43(19) . .
C16 O7 Ho2 134.20(19) . 5_656
C16 O7 Ho2 93.04(17) . .
Ho2 O7 Ho2 111.32(8) 5_656 .
C16 O8 Ho2 91.89(18) . .
C8 O9 Ho1 140.05(19) . 4_645
C8 O10 Ho1 138.5(2) . 1_545
C24 O11 Ho1 103.2(2) . 7_666
C24 O12 Ho1 143.3(2) . 6_566
C24 O12 Ho1 85.52(18) . 7_666
Ho1 O12 Ho1 107.54(8) 6_566 7_666
C32 O13 Ho1 163.9(2) . 4_645
C32 O13 Ho1 83.84(19) . .
Ho1 O13 Ho1 106.74(9) 4_645 .
C32 O14 Ho1 105.0(2) . .
C40 O15 Ho2 132.6(2) . 5_666
C40 O16 Ho2 155.6(3) . .
C48 O17 Ho2 134.7(2) . 2_655
C48 O18 Ho2 152.9(2) . 6_565
C49 O19 Ho2 125.1(2) . .
P3 N1 P1 122.46(17) . .
P2 N2 P3 121.40(17) . .
P1 N3 P2 122.29(17) . .
C49 N4 C51 118.1(7) . .
C49 N4 C50 124.4(5) . .
C51 N4 C50 108.0(7) . .
C49 N4 C51A 116.9(5) . .
C50 N4 C51A 116.8(5) . .
C2 C1 C7 121.9(3) . .
C2 C1 O1 118.4(3) . .
C7 C1 O1 119.7(3) . .
C3 C2 C1 117.8(3) . .
C3 C2 H2A 121.1 . .
C1 C2 H2A 121.1 . .
C2 C3 C4 122.1(3) . .
C2 C3 H3A 118.9 . .
C4 C3 H3A 118.9 . .
C3 C4 C5 119.9(3) . .
C3 C4 C8 116.7(3) . .
C5 C4 C8 123.4(3) . .
C7 C5 C4 117.5(3) . .
C7 C5 C6 118.4(3) . .
C4 C5 C6 124.1(3) . .
C5 C6 H6A 109.5 . .
C5 C6 H6B 109.5 . .
H6A C6 H6B 109.5 . .
C5 C6 H6C 109.5 . .
H6A C6 H6C 109.5 . .
H6B C6 H6C 109.5 . .
C1 C7 C5 120.7(3) . .
C1 C7 H7A 119.6 . .
C5 C7 H7A 119.6 . .
O10 C8 O9 123.3(3) . .
O10 C8 C4 117.5(3) . .
O9 C8 C4 119.1(3) . .
C10 C9 C15 122.2(3) . .
C10 C9 O2 118.1(3) . .
C15 C9 O2 119.5(3) . .
C9 C10 C11 117.6(3) . .
C9 C10 H10A 121.2 . .
C11 C10 H10A 121.2 . .
C12 C11 C10 121.3(3) . .
C12 C11 H11A 119.4 . .
C10 C11 H11A 119.4 . .
C11 C12 C13 120.5(3) . .
C11 C12 C16 116.6(3) . .
C13 C12 C16 122.9(3) . .
C15 C13 C12 117.3(3) . .
C15 C13 C14 119.4(3) . .
C12 C13 C14 123.3(3) . .
C13 C14 H14A 109.5 . .
C13 C14 H14B 109.5 . .
H14A C14 H14B 109.5 . .
C13 C14 H14C 109.5 . .
H14A C14 H14C 109.5 . .
H14B C14 H14C 109.5 . .
C9 C15 C13 121.1(3) . .
C9 C15 H15A 119.5 . .
C13 C15 H15A 119.5 . .
O8 C16 O7 119.5(3) . .
O8 C16 C12 123.2(3) . .
O7 C16 C12 117.2(3) . .
O8 C16 Ho2 61.99(16) . .
O7 C16 Ho2 59.60(14) . .
C12 C16 Ho2 160.8(2) . .
C23 C17 C18 121.6(3) . .
C23 C17 O3 122.0(3) . .
C18 C17 O3 116.4(3) . .
C17 C18 C19 118.1(3) . .
C17 C18 H18A 120.9 . .
C19 C18 H18A 120.9 . .
C20 C19 C18 121.7(3) . .
C20 C19 H19A 119.2 . .
C18 C19 H19A 119.2 . .
C19 C20 C21 120.2(3) . .
C19 C20 C24 118.5(3) . .
C21 C20 C24 121.3(3) . .
C20 C21 C23 118.1(3) . .
C20 C21 C22 123.1(3) . .
C23 C21 C22 118.8(3) . .
C21 C22 H22A 109.5 . .
C21 C22 H22B 109.5 . .
H22A C22 H22B 109.5 . .
C21 C22 H22C 109.5 . .
H22A C22 H22C 109.5 . .
H22B C22 H22C 109.5 . .
C17 C23 C21 120.3(3) . .
C17 C23 H23A 119.9 . .
C21 C23 H23A 119.9 . .
O11 C24 O12 119.2(3) . .
O11 C24 C20 121.3(3) . .
O12 C24 C20 119.4(3) . .
O11 C24 Ho1 51.92(16) . 7_666
O12 C24 Ho1 68.01(16) . 7_666
C20 C24 Ho1 168.4(2) . 7_666
C26 C25 C31 121.4(3) . .
C26 C25 O4 116.8(3) . .
C31 C25 O4 121.8(3) . .
C25 C26 C27 121.2(3) . .
C25 C26 H26A 119.4 . .
C27 C26 H26A 119.4 . .
C26 C27 C29 118.1(3) . .
C26 C27 C28 117.4(3) . .
C29 C27 C28 124.5(3) . .
C27 C28 H28A 109.5 . .
C27 C28 H28B 109.5 . .
H28A C28 H28B 109.5 . .
C27 C28 H28C 109.5 . .
H28A C28 H28C 109.5 . .
H28B C28 H28C 109.5 . .
C30 C29 C27 119.9(3) . .
C30 C29 C32 117.6(3) . .
C27 C29 C32 122.5(3) . .
C29 C30 C31 121.5(3) . .
C29 C30 H30A 119.3 . .
C31 C30 H30A 119.3 . .
C25 C31 C30 117.9(3) . .
C25 C31 H31A 121.1 . .
C30 C31 H31A 121.1 . .
O14 C32 O13 119.0(3) . .
O14 C32 C29 121.0(3) . .
O13 C32 C29 119.9(3) . .
O14 C32 Ho1 50.42(16) . .
O13 C32 Ho1 70.50(18) . .
C29 C32 Ho1 160.7(2) . .
C34 C33 C39 121.4(3) . .
C34 C33 O5 121.7(3) . .
C39 C33 O5 116.5(3) . .
C33 C34 C35 118.5(4) . .
C33 C34 H34A 120.8 . .
C35 C34 H34A 120.8 . .
C37 C35 C34 121.4(4) . .
C37 C35 C36 123.5(5) . .
C34 C35 C36 115.1(5) . .
C37 C35 H35A 119.3 . .
C34 C35 H35A 119.3 . .
C36 C35 H35A 4.3 . .
C35 C36 H35A 8.1 . .
C35 C36 H36A 109.5 . .
H35A C36 H36A 117.3 . .
C35 C36 H36B 109.5 . .
H35A C36 H36B 107.2 . .
H36A C36 H36B 109.5 . .
C35 C36 H36C 109.5 . .
H35A C36 H36C 103.7 . .
H36A C36 H36C 109.5 . .
H36B C36 H36C 109.5 . .
C38 C36A H36D 109.5 . .
C38 C36A H36E 109.5 . .
H36D C36A H36E 109.5 . .
C38 C36A H36F 109.5 . .
H36D C36A H36F 109.5 . .
H36E C36A H36F 109.5 . .
C38 C36A H38A 11.3 . .
H36D C36A H38A 110.2 . .
H36E C36A H38A 99.1 . .
H36F C36A H38A 118.5 . .
C35 C37 C38 119.3(3) . .
C35 C37 C40 119.9(3) . .
C38 C37 C40 120.8(3) . .
C37 C38 C39 119.4(4) . .
C37 C38 C36A 121.3(5) . .
C39 C38 C36A 118.9(5) . .
C37 C38 H38A 120.4 . .
C39 C38 H38A 120.2 . .
C36A C38 H38A 6.8 . .
C33 C39 C38 119.8(4) . .
C33 C39 H39A 120.1 . .
C38 C39 H39A 120.1 . .
O16 C40 O15 124.2(3) . .
O16 C40 C37 117.4(3) . .
O15 C40 C37 118.5(3) . .
C47 C41 C42 121.2(3) . .
C47 C41 O6 123.2(3) . .
C42 C41 O6 115.6(3) . .
C41 C42 C43 120.7(3) . .
C41 C42 H42A 119.6 . .
C43 C42 H42A 119.6 . .
C42 C43 C45 118.1(3) . .
C42 C43 C44 118.4(3) . .
C45 C43 C44 123.4(3) . .
C43 C44 H44A 109.5 . .
C43 C44 H44B 109.5 . .
H44A C44 H44B 109.5 . .
C43 C44 H44C 109.5 . .
H44A C44 H44C 109.5 . .
H44B C44 H44C 109.5 . .
C46 C45 C43 119.1(3) . .
C46 C45 C48 117.3(3) . .
C43 C45 C48 123.4(3) . .
C47 C46 C45 122.0(3) . .
C47 C46 H46A 119.0 . .
C45 C46 H46A 119.0 . .
C41 C47 C46 118.6(3) . .
C41 C47 H47A 120.7 . .
C46 C47 H47A 120.7 . .
O17 C48 O18 125.4(3) . .
O17 C48 C45 118.4(3) . .
O18 C48 C45 116.1(3) . .
O19 C49 N4 127.7(4) . .
O19 C49 H49A 116.2 . .
N4 C49 H49A 116.2 . .
N4 C50 H50A 109.5 . .
N4 C50 H50B 109.5 . .
H50A C50 H50B 109.5 . .
N4 C50 H50C 109.5 . .
H50A C50 H50C 109.5 . .
H50B C50 H50C 109.5 . .
N4 C51 H51A 109.5 . .
N4 C51 H51B 109.5 . .
H51A C51 H51B 109.5 . .
N4 C51 H51C 109.5 . .
H51A C51 H51C 109.5 . .
H51B C51 H51C 109.5 . .
N4 C51A H51D 109.5 . .
N4 C51A H51E 109.5 . .
H51D C51A H51E 109.5 . .
N4 C51A H51F 109.5 . .
H51D C51A H51F 109.5 . .
H51E C51A H51F 109.5 . .

loop_
_geom_bond_atom_site_label_1
_geom_bond_atom_site_label_2
_geom_bond_distance
_geom_bond_site_symmetry_2
Ho1 O9 2.241(2) 4_655
Ho1 O10 2.249(2) 1_565
Ho1 O13 2.281(2) 4_655
Ho1 O12 2.337(2) 6_565
Ho1 O14 2.338(2) .
Ho1 O11 2.349(2) 7_666
Ho1 O12 2.702(2) 7_666
Ho1 O13 2.778(3) .
Ho1 C24 2.905(3) 7_666
Ho1 C32 2.930(3) .
Ho2 O16 2.271(2) .
Ho2 O18 2.283(2) 6_566
Ho2 O15 2.319(2) 5_666
Ho2 O7 2.330(2) 5_656
Ho2 O17 2.346(3) 2_655
Ho2 O19 2.397(2) .
Ho2 O7 2.433(2) .
Ho2 O8 2.488(2) .
Ho2 C16 2.817(3) .
Ho2 Ho2 3.9338(4) 5_656
P1 N3 1.573(3) .
P1 O2 1.584(2) .
P1 N1 1.590(3) .
P1 O1 1.593(2) .
P2 N3 1.581(3) .
P2 N2 1.585(3) .
P2 O4 1.586(2) .
P2 O3 1.584(2) .
P3 O5 1.575(2) .
P3 N2 1.581(3) .
P3 O6 1.589(2) .
P3 N1 1.592(3) .
O1 C1 1.398(4) .
O2 C9 1.414(3) .
O3 C17 1.406(4) .
O4 C25 1.392(4) .
O5 C33 1.407(4) .
O6 C41 1.405(3) .
O7 C16 1.296(4) .
O7 Ho2 2.330(2) 5_656
O8 C16 1.241(4) .
O9 C8 1.272(4) .
O9 Ho1 2.241(2) 4_645
O10 C8 1.264(4) .
O10 Ho1 2.249(2) 1_545
O11 C24 1.257(4) .
O11 Ho1 2.349(2) 7_666
O12 C24 1.299(4) .
O12 Ho1 2.337(2) 6_566
O12 Ho1 2.702(2) 7_666
O13 C32 1.277(4) .
O13 Ho1 2.281(2) 4_645
O14 C32 1.263(4) .
O15 C40 1.236(4) .
O15 Ho2 2.319(2) 5_666
O16 C40 1.235(4) .
O17 C48 1.243(4) .
O17 Ho2 2.346(3) 2_655
O18 C48 1.250(4) .
O18 Ho2 2.283(2) 6_565
O19 C49 1.220(5) .
N4 C49 1.296(5) .
N4 C51 1.341(12) .
N4 C50 1.429(6) .
N4 C51A 1.584(10) .
C1 C2 1.376(4) .
C1 C7 1.380(4) .
C2 C3 1.373(4) .
C2 H2A 0.9300 .
C3 C4 1.393(4) .
C3 H3A 0.9300 .
C4 C5 1.402(4) .
C4 C8 1.494(4) .
C5 C7 1.403(4) .
C5 C6 1.509(5) .
C6 H6A 0.9600 .
C6 H6B 0.9600 .
C6 H6C 0.9600 .
C7 H7A 0.9300 .
C9 C10 1.366(5) .
C9 C15 1.372(5) .
C10 C11 1.387(4) .
C10 H10A 0.9300 .
C11 C12 1.389(5) .
C11 H11A 0.9300 .
C12 C13 1.400(5) .
C12 C16 1.490(4) .
C13 C15 1.391(4) .
C13 C14 1.510(5) .
C14 H14A 0.9600 .
C14 H14B 0.9600 .
C14 H14C 0.9600 .
C15 H15A 0.9300 .
C17 C23 1.381(4) .
C17 C18 1.377(5) .
C18 C19 1.390(5) .
C18 H18A 0.9300 .
C19 C20 1.375(4) .
C19 H19A 0.9300 .
C20 C21 1.403(4) .
C20 C24 1.497(4) .
C21 C23 1.405(5) .
C21 C22 1.503(5) .
C22 H22A 0.9600 .
C22 H22B 0.9600 .
C22 H22C 0.9600 .
C23 H23A 0.9300 .
C24 Ho1 2.905(3) 7_666
C25 C26 1.373(5) .
C25 C31 1.378(5) .
C26 C27 1.397(4) .
C26 H26A 0.9300 .
C27 C29 1.400(4) .
C27 C28 1.520(5) .
C28 H28A 0.9600 .
C28 H28B 0.9600 .
C28 H28C 0.9600 .
C29 C30 1.387(5) .
C29 C32 1.497(4) .
C30 C31 1.399(5) .
C30 H30A 0.9300 .
C31 H31A 0.9300 .
C33 C34 1.353(5) .
C33 C39 1.369(5) .
C34 C35 1.397(5) .
C34 H34A 0.9300 .
C35 C37 1.365(5) .
C35 C36 1.466(11) .
C35 H35A 0.9598 .
C36 H35A 0.5137 .
C36 H36A 0.9600 .
C36 H36B 0.9600 .
C36 H36C 0.9600 .
C36A C38 1.517(12) .
C36A H36D 0.9600 .
C36A H36E 0.9600 .
C36A H36F 0.9600 .
C36A H38A 0.5751 .
C37 C38 1.382(5) .
C37 C40 1.505(4) .
C38 C39 1.393(5) .
C38 H38A 0.9599 .
C39 H39A 0.9300 .
C41 C47 1.370(4) .
C41 C42 1.375(4) .
C42 C43 1.398(5) .
C42 H42A 0.9300 .
C43 C45 1.409(5) .
C43 C44 1.502(5) .
C44 H44A 0.9600 .
C44 H44B 0.9600 .
C44 H44C 0.9600 .
C45 C46 1.385(5) .
C45 C48 1.515(4) .
C46 C47 1.375(5) .
C46 H46A 0.9300 .
C47 H47A 0.9300 .
C49 H49A 0.9300 .
C50 H50A 0.9600 .
C50 H50B 0.9600 .
C50 H50C 0.9600 .
C51 H51A 0.9600 .
C51 H51B 0.9600 .
C51 H51C 0.9600 .
C51A H51D 0.9600 .
C51A H51E 0.9600 .
C51A H51F 0.9600 .

loop_
_geom_torsion_atom_site_label_1
_geom_torsion_atom_site_label_2
_geom_torsion_atom_site_label_3
_geom_torsion_atom_site_label_4
_geom_torsion
_geom_torsion_site_symmetry_1
_geom_torsion_site_symmetry_4
N3 P1 O1 C1 -55.6(3) . .
O2 P1 O1 C1 -171.8(2) . .
N1 P1 O1 C1 75.1(3) . .
N3 P1 O2 C9 74.2(3) . .
N1 P1 O2 C9 -57.6(3) . .
O1 P1 O2 C9 -172.1(2) . .
N3 P2 O3 C17 155.9(2) . .
N2 P2 O3 C17 -74.5(3) . .
O4 P2 O3 C17 41.2(3) . .
N3 P2 O4 C25 96.6(3) . .
N2 P2 O4 C25 -34.5(3) . .
O3 P2 O4 C25 -152.6(3) . .
N2 P3 O5 C33 -73.8(3) . .
O6 P3 O5 C33 174.6(3) . .
N1 P3 O5 C33 58.1(3) . .
O5 P3 O6 C41 -49.2(3) . .
N2 P3 O6 C41 -166.0(2) . .
N1 P3 O6 C41 65.4(3) . .
O5 P3 N1 P1 -143.72(18) . .
N2 P3 N1 P1 -14.1(3) . .
O6 P3 N1 P1 108.37(19) . .
N3 P1 N1 P3 8.2(2) . .
O2 P1 N1 P3 138.15(17) . .
O1 P1 N1 P3 -119.23(18) . .
N3 P2 N2 P3 11.3(3) . .
O4 P2 N2 P3 138.83(19) . .
O3 P2 N2 P3 -112.0(2) . .
O5 P3 N2 P2 131.76(19) . .
O6 P3 N2 P2 -121.3(2) . .
N1 P3 N2 P2 3.9(3) . .
O2 P1 N3 P2 -120.19(18) . .
N1 P1 N3 P2 8.3(3) . .
O1 P1 N3 P2 136.40(18) . .
N2 P2 N3 P1 -17.9(3) . .
O4 P2 N3 P1 -144.77(17) . .
O3 P2 N3 P1 108.8(2) . .
P1 O1 C1 C2 111.9(3) . .
P1 O1 C1 C7 -71.1(4) . .
C7 C1 C2 C3 0.6(5) . .
O1 C1 C2 C3 177.6(3) . .
C1 C2 C3 C4 2.1(5) . .
C2 C3 C4 C5 -2.9(5) . .
C2 C3 C4 C8 175.7(3) . .
C3 C4 C5 C7 1.0(5) . .
C8 C4 C5 C7 -177.4(3) . .
C3 C4 C5 C6 -177.9(3) . .
C8 C4 C5 C6 3.7(5) . .
C2 C1 C7 C5 -2.4(5) . .
O1 C1 C7 C5 -179.4(3) . .
C4 C5 C7 C1 1.6(5) . .
C6 C5 C7 C1 -179.5(3) . .
Ho1 O10 C8 O9 32.3(5) 1_545 .
Ho1 O10 C8 C4 -147.7(2) 1_545 .
Ho1 O9 C8 O10 -35.3(5) 4_645 .
Ho1 O9 C8 C4 144.6(2) 4_645 .
C3 C4 C8 O10 29.1(4) . .
C5 C4 C8 O10 -152.4(3) . .
C3 C4 C8 O9 -150.8(3) . .
C5 C4 C8 O9 27.7(4) . .
P1 O2 C9 C10 103.4(3) . .
P1 O2 C9 C15 -81.1(3) . .
C15 C9 C10 C11 -0.4(5) . .
O2 C9 C10 C11 175.0(3) . .
C9 C10 C11 C12 0.5(5) . .
C10 C11 C12 C13 0.1(5) . .
C10 C11 C12 C16 178.8(3) . .
C11 C12 C13 C15 -0.8(5) . .
C16 C12 C13 C15 -179.4(3) . .
C11 C12 C13 C14 -178.5(4) . .
C16 C12 C13 C14 2.9(6) . .
C10 C9 C15 C13 -0.3(5) . .
O2 C9 C15 C13 -175.6(3) . .
C12 C13 C15 C9 0.9(5) . .
C14 C13 C15 C9 178.7(4) . .
Ho2 O8 C16 O7 -16.5(3) . .
Ho2 O8 C16 C12 158.4(3) . .
Ho2 O7 C16 O8 -107.1(3) 5_656 .
Ho2 O7 C16 O8 16.9(3) . .
Ho2 O7 C16 C12 77.6(3) 5_656 .
Ho2 O7 C16 C12 -158.3(2) . .
Ho2 O7 C16 Ho2 -124.0(2) 5_656 .
C11 C12 C16 O8 -148.7(3) . .
C13 C12 C16 O8 30.0(5) . .
C11 C12 C16 O7 26.3(4) . .
C13 C12 C16 O7 -155.0(3) . .
C11 C12 C16 Ho2 -48.8(8) . .
C13 C12 C16 Ho2 129.9(6) . .
P2 O3 C17 C23 54.3(4) . .
P2 O3 C17 C18 -127.6(3) . .
C23 C17 C18 C19 -1.4(5) . .
O3 C17 C18 C19 -179.5(3) . .
C17 C18 C19 C20 1.6(5) . .
C18 C19 C20 C21 -0.6(5) . .
C18 C19 C20 C24 178.9(3) . .
C19 C20 C21 C23 -0.7(5) . .
C24 C20 C21 C23 179.8(3) . .
C19 C20 C21 C22 177.9(4) . .
C24 C20 C21 C22 -1.6(5) . .
C18 C17 C23 C21 0.1(5) . .
O3 C17 C23 C21 178.2(3) . .
C20 C21 C23 C17 0.9(5) . .
C22 C21 C23 C17 -177.7(4) . .
Ho1 O11 C24 O12 10.3(3) 7_666 .
Ho1 O11 C24 C20 -168.5(2) 7_666 .
Ho1 O12 C24 O11 104.8(4) 6_566 .
Ho1 O12 C24 O11 -8.8(3) 7_666 .
Ho1 O12 C24 C20 -76.3(4) 6_566 .
Ho1 O12 C24 C20 170.1(3) 7_666 .
Ho1 O12 C24 Ho1 113.6(3) 6_566 7_666
C19 C20 C24 O11 -139.0(3) . .
C21 C20 C24 O11 40.5(5) . .
C19 C20 C24 O12 42.2(4) . .
C21 C20 C24 O12 -138.3(3) . .
C19 C20 C24 Ho1 169.8(10) . 7_666
C21 C20 C24 Ho1 -10.7(13) . 7_666
P2 O4 C25 C26 125.2(3) . .
P2 O4 C25 C31 -56.9(4) . .
C31 C25 C26 C27 0.2(5) . .
O4 C25 C26 C27 178.1(3) . .
C25 C26 C27 C29 0.8(5) . .
C25 C26 C27 C28 -179.8(4) . .
C26 C27 C29 C30 -1.8(5) . .
C28 C27 C29 C30 178.8(4) . .
C26 C27 C29 C32 176.5(3) . .
C28 C27 C29 C32 -2.9(5) . .
C27 C29 C30 C31 1.7(6) . .
C32 C29 C30 C31 -176.6(3) . .
C26 C25 C31 C30 -0.3(6) . .
O4 C25 C31 C30 -178.1(3) . .
C29 C30 C31 C25 -0.7(6) . .
Ho1 O14 C32 O13 17.7(3) . .
Ho1 O14 C32 C29 -158.7(2) . .
Ho1 O13 C32 O14 117.7(8) 4_645 .
Ho1 O13 C32 O14 -14.4(3) . .
Ho1 O13 C32 C29 -65.8(9) 4_645 .
Ho1 O13 C32 C29 162.1(3) . .
Ho1 O13 C32 Ho1 132.1(8) 4_645 .
C30 C29 C32 O14 173.4(3) . .
C27 C29 C32 O14 -4.9(5) . .
C30 C29 C32 O13 -3.0(5) . .
C27 C29 C32 O13 178.7(3) . .
C30 C29 C32 Ho1 115.5(7) . .
C27 C29 C32 Ho1 -62.8(8) . .
P3 O5 C33 C34 59.2(4) . .
P3 O5 C33 C39 -126.9(3) . .
C39 C33 C34 C35 -0.9(6) . .
O5 C33 C34 C35 172.7(3) . .
C33 C34 C35 C37 -2.2(6) . .
C33 C34 C35 C36 178.8(8) . .
C34 C35 C37 C38 2.9(6) . .
C36 C35 C37 C38 -178.1(9) . .
C34 C35 C37 C40 -175.4(4) . .
C36 C35 C37 C40 3.6(10) . .
C35 C37 C38 C39 -0.6(6) . .
C40 C37 C38 C39 177.7(4) . .
C35 C37 C38 C36A -173.1(8) . .
C40 C37 C38 C36A 5.2(9) . .
C34 C33 C39 C38 3.2(6) . .
O5 C33 C39 C38 -170.7(4) . .
C37 C38 C39 C33 -2.5(7) . .
C36A C38 C39 C33 170.3(8) . .
Ho2 O16 C40 O15 -35.8(9) . .
Ho2 O16 C40 C37 145.6(5) . .
Ho2 O15 C40 O16 6.1(6) 5_666 .
Ho2 O15 C40 C37 -175.3(2) 5_666 .
C35 C37 C40 O16 -83.7(4) . .
C38 C37 C40 O16 98.0(4) . .
C35 C37 C40 O15 97.7(4) . .
C38 C37 C40 O15 -80.6(5) . .
P3 O6 C41 C47 -34.5(4) . .
P3 O6 C41 C42 147.3(2) . .
C47 C41 C42 C43 3.3(5) . .
O6 C41 C42 C43 -178.5(3) . .
C41 C42 C43 C45 -0.7(5) . .
C41 C42 C43 C44 -178.3(4) . .
C42 C43 C45 C46 -2.7(5) . .
C44 C43 C45 C46 174.8(4) . .
C42 C43 C45 C48 172.4(3) . .
C44 C43 C45 C48 -10.1(6) . .
C43 C45 C46 C47 3.7(6) . .
C48 C45 C46 C47 -171.7(4) . .
C42 C41 C47 C46 -2.4(6) . .
O6 C41 C47 C46 179.5(3) . .
C45 C46 C47 C41 -1.2(6) . .
Ho2 O17 C48 O18 -16.4(6) 2_655 .
Ho2 O17 C48 C45 159.7(3) 2_655 .
Ho2 O18 C48 O17 11.2(8) 6_565 .
Ho2 O18 C48 C45 -165.0(4) 6_565 .
C46 C45 C48 O17 -48.8(5) . .
C43 C45 C48 O17 136.0(4) . .
C46 C45 C48 O18 127.7(4) . .
C43 C45 C48 O18 -47.5(5) . .
Ho2 O19 C49 N4 146.3(4) . .
C51 N4 C49 O19 -35.9(12) . .
C50 N4 C49 O19 -178.2(5) . .
C51A N4 C49 O19 18.1(8) . .
